data_2200846
loop_
_publ_author_name
'Jovanovic, Jovan'
'Elling, Wilhelm'
'Sch\"urmann, Markus'
'Preut, Hans'
'Spiteller, Michael'

_publ_section_title Spiro[1,1a,6,6a-Tetrahydrocyclopropa[<i>a</i>]indene-1,1'-2',3'-dihydro-1'<i>H</i>-indene]
_journal_issue 1
_journal_name_full 'Acta Crystallographica Section E'
_journal_page_first o67
_journal_page_last o68
_journal_paper_doi 10.1107/S160053680102116X
_journal_volume 58
_journal_year 2002
_chemical_formula_iupac 'C18 H16'
_chemical_formula_moiety 'C18 H16'
_chemical_formula_sum 'C18 H16'
_chemical_formula_weight 232.31
_chemical_name_systematic
;
?
;
_space_group_IT_number 14
_symmetry_cell_setting monoclinic
_symmetry_space_group_name_Hall '-P 2ybc'
_symmetry_space_group_name_H-M 'P 1 21/c 1'
_atom_sites_solution_hydrogens geom
_atom_sites_solution_primary direct
_atom_sites_solution_secondary difmap
_audit_creation_method SHELXL-97
_cell_angle_alpha 90.00
_cell_angle_beta 94.3527(9)
_cell_angle_gamma 90.00
_cell_formula_units_Z 4
_cell_length_a 7.02560(10)
_cell_length_b 12.5288(2)
_cell_length_c 14.8003(4)
_cell_measurement_reflns_used 13022
_cell_measurement_temperature 291.0(10)
_cell_measurement_theta_max 27.48
_cell_measurement_theta_min 3.20
_cell_volume 1299.00(4)
_computing_cell_refinement
;
DENZO and SCALEPACK (Otwinowski & Minor, 1997)
;
_computing_data_collection 'COLLECT (Nonius, 1998)'
_computing_data_reduction
;
DENZO (Otwinowski & Minor, 1997) and SCALEPACK
;
_computing_molecular_graphics 'SHELXTL-Plus (Sheldrick, 1991)'
_computing_publication_material
;
SHELXL97, PARST95 (Nardelli, 1995) and PLATON (Spek, 2001)
;
_computing_structure_refinement 'SHELXL97 (Sheldrick, 1997)'
_computing_structure_solution 'SHELXS97 (Sheldrick, 1990)'
_diffrn_ambient_temperature 291.0(10)
_diffrn_detector_area_resol_mean '10 vertical, 18 horizontal'
_diffrn_measured_fraction_theta_full .997
_diffrn_measured_fraction_theta_max .997
_diffrn_measurement_device_type 'Nonius KappaCCD'
_diffrn_measurement_method
;
318 frames via \w-rotation (\D\w=1\%) with 3 sets at
different \k-angles and two times 60 s per frame
;
_diffrn_radiation_monochromator graphite
_diffrn_radiation_source 'fine-focus sealed tube'
_diffrn_radiation_type MoK\a
_diffrn_radiation_wavelength .71073
_diffrn_reflns_av_R_equivalents .031
_diffrn_reflns_av_sigmaI/netI .0399
_diffrn_reflns_limit_h_max 9
_diffrn_reflns_limit_h_min -9
_diffrn_reflns_limit_k_max 16
_diffrn_reflns_limit_k_min -16
_diffrn_reflns_limit_l_max 19
_diffrn_reflns_limit_l_min -19
_diffrn_reflns_number 13022
_diffrn_reflns_theta_full 27.48
_diffrn_reflns_theta_max 27.48
_diffrn_reflns_theta_min 3.20
_diffrn_standards_decay_% 0
_diffrn_standards_number 0
_exptl_absorpt_coefficient_mu .067
_exptl_absorpt_correction_type none
_exptl_crystal_colour colourless
_exptl_crystal_density_diffrn 1.188
_exptl_crystal_density_meas ?
_exptl_crystal_density_method 'not measured'
_exptl_crystal_description block
_exptl_crystal_F_000 496
_exptl_crystal_size_max .48
_exptl_crystal_size_mid .45
_exptl_crystal_size_min .15
_refine_diff_density_max .205
_refine_diff_density_min -.159
_refine_ls_extinction_method none
_refine_ls_goodness_of_fit_ref 1.065
_refine_ls_hydrogen_treatment constr
_refine_ls_matrix_type full
_refine_ls_number_parameters 163
_refine_ls_number_reflns 2965
_refine_ls_number_restraints 0
_refine_ls_restrained_S_all 1.065
_refine_ls_R_factor_all .0749
_refine_ls_R_factor_gt .0456
_refine_ls_shift/su_max .001
_refine_ls_shift/su_mean .000
_refine_ls_structure_factor_coef Fsqd
_refine_ls_weighting_details 'calc w = 1/[\s^2^(Fo^2^)+(0.0785P)^2^] where P = (Fo^2^+2Fc^2^)/3'
_refine_ls_weighting_scheme calc
_refine_ls_wR_factor_gt .1317
_refine_ls_wR_factor_ref .1403
_reflns_number_gt 1842
_reflns_number_total 2965
_reflns_threshold_expression I>2\s(I)
_cod_data_source_file cf6135.cif
_cod_data_source_block I
_cod_depositor_comments
;
The following automatic conversions were performed:

'_exptl_crystal_density_meas' value 'not measured' was changed to '?'
- the value is perceived as not measured.

Automatic conversion script
Id: cif_fix_values 3008 2015-01-20 13:52:24Z robertas 
;
_cod_original_sg_symbol_H-M 'P 21/c'
_cod_database_code 2200846
_cod_database_fobs_code 2200846

loop_
_symmetry_equiv_pos_as_xyz
'x, y, z'
'-x, y+1/2, -z+1/2'
'-x, -y, -z'
'x, -y-1/2, z-1/2'

loop_
_atom_site_label
_atom_site_fract_x
_atom_site_fract_y
_atom_site_fract_z
_atom_site_U_iso_or_equiv
_atom_site_adp_type
_atom_site_calc_flag
_atom_site_refinement_flags
_atom_site_occupancy
_atom_site_disorder_assembly
_atom_site_disorder_group
_atom_site_type_symbol
C1 .28206(18) .87197(10) .14870(9) .0475(3) Uani d . 1 . . C
C2 .4409(2) .91286(11) .09391(11) .0645(4) Uani d . 1 . . C
H2A .3991 .9758 .0597 .077 Uiso calc R 1 . . H
H2B .5520 .9316 .1337 .077 Uiso calc R 1 . . H
C3 .4894(2) .82389(12) .03024(12) .0705(5) Uani d . 1 . . C
H3A .4617 .8453 -.0324 .085 Uiso calc R 1 . . H
H3B .6235 .8053 .0393 .085 Uiso calc R 1 . . H
C4 .36662(18) .73145(10) .05319(9) .0495(3) Uani d . 1 . . C
C5 .3579(2) .63003(11) .01622(10) .0571(4) Uani d . 1 . . C
H5 .4353 .6118 -.0296 .068 Uiso calc R 1 . . H
C6 .2336(2) .55618(11) .04777(10) .0597(4) Uani d . 1 . . C
H6 .2265 .4880 .0229 .072 Uiso calc R 1 . . H
C7 .1196(2) .58315(11) .11616(11) .0642(4) Uani d . 1 . . C
H7 .0370 .5326 .1375 .077 Uiso calc R 1 . . H
C8 .1266(2) .68398(11) .15324(10) .0597(4) Uani d . 1 . . C
H8 .0493 .7017 .1993 .072 Uiso calc R 1 . . H
C9 .25020(18) .75890(10) .12115(8) .0469(3) Uani d . 1 . . C
C11 .10924(19) .94012(10) .16884(9) .0518(4) Uani d . 1 . . C
H11 -.0184 .9081 .1653 .062 Uiso calc R 1 . . H
C12 .25542(19) .90745(10) .24399(9) .0526(4) Uani d . 1 . . C
H12 .2196 .8542 .2881 .063 Uiso calc R 1 . . H
C13 .3586(2) 1.00735(10) .27835(10) .0607(4) Uani d . 1 . . C
H13A .3354 1.0209 .3411 .073 Uiso calc R 1 . . H
H13B .4950 1.0008 .2735 .073 Uiso calc R 1 . . H
C14 .27603(19) 1.09545(10) .21772(9) .0504(4) Uani d . 1 . . C
C15 .3254(2) 1.20237(11) .21720(10) .0593(4) Uani d . 1 . . C
H15 .4257 1.2279 .2559 .071 Uiso calc R 1 . . H
C16 .2234(2) 1.27060(11) .15832(10) .0646(4) Uani d . 1 . . C
H16 .2533 1.3429 .1585 .078 Uiso calc R 1 . . H
C17 .0788(2) 1.23301(12) .09972(11) .0664(4) Uani d . 1 . . C
H17 .0116 1.2800 .0605 .080 Uiso calc R 1 . . H
C18 .0316(2) 1.12559(12) .09822(10) .0633(4) Uani d . 1 . . C
H18 -.0651 1.1000 .0575 .076 Uiso calc R 1 . . H
C19 .13018(19) 1.05687(11) .15813(9) .0503(4) Uani d . 1 . . C

loop_
_atom_site_aniso_label
_atom_site_aniso_U_11
_atom_site_aniso_U_22
_atom_site_aniso_U_33
_atom_site_aniso_U_12
_atom_site_aniso_U_13
_atom_site_aniso_U_23
C1 .0525(8) .0421(7) .0492(8) -.0002(6) .0125(6) .0018(5)
C2 .0696(10) .0523(9) .0754(10) -.0099(7) .0297(8) -.0032(7)
C3 .0780(11) .0596(10) .0784(11) -.0031(8) .0359(9) -.0025(8)
C4 .0523(8) .0448(8) .0520(8) .0019(6) .0071(6) .0016(6)
C5 .0621(9) .0534(8) .0558(9) .0104(7) .0059(7) -.0050(6)
C6 .0655(9) .0435(8) .0689(10) .0052(7) -.0032(8) -.0047(6)
C7 .0666(10) .0463(8) .0804(11) -.0084(7) .0097(8) .0019(7)
C8 .0643(9) .0521(9) .0651(9) -.0037(7) .0201(7) .0011(6)
C9 .0492(7) .0419(7) .0500(7) .0012(6) .0066(6) .0018(5)
C11 .0499(8) .0459(8) .0604(9) .0003(6) .0108(6) -.0019(6)
C12 .0647(9) .0485(8) .0453(8) -.0023(6) .0088(6) .0034(6)
C13 .0748(10) .0563(9) .0500(8) .0017(7) -.0026(7) -.0009(6)
C14 .0552(8) .0483(8) .0482(8) .0064(6) .0072(6) -.0015(6)
C15 .0636(9) .0530(9) .0614(9) -.0036(7) .0054(7) -.0063(7)
C16 .0771(11) .0458(8) .0727(10) .0044(8) .0165(8) .0018(7)
C17 .0754(11) .0536(9) .0701(10) .0175(8) .0046(8) .0073(7)
C18 .0580(9) .0618(9) .0686(10) .0131(7) -.0047(7) -.0034(7)
C19 .0499(8) .0504(8) .0512(8) .0047(6) .0079(6) -.0042(6)

loop_
_atom_type_symbol
_atom_type_description
_atom_type_scat_dispersion_real
_atom_type_scat_dispersion_imag
_atom_type_scat_source
C C .0033 .0016 'International Tables Vol C Tables 4.2.6.8 and 6.1.1.4'
H H .0000 .0000 'International Tables Vol C Tables 4.2.6.8 and 6.1.1.4'

loop_
_geom_angle_atom_site_label_1
_geom_angle_atom_site_label_2
_geom_angle_atom_site_label_3
_geom_angle
C9 C1 C12 120.80(11)
C9 C1 C2 106.07(10)
C12 C1 C2 123.38(12)
C9 C1 C11 118.65(11)
C12 C1 C11 59.73(9)
C2 C1 C11 122.80(11)
C3 C2 C1 107.05(11)
C3 C2 H2A 110.3
C1 C2 H2A 110.3
C3 C2 H2B 110.3
C1 C2 H2B 110.3
H2A C2 H2B 108.6
C4 C3 C2 105.50(12)
C4 C3 H3A 110.6
C2 C3 H3A 110.6
C4 C3 H3B 110.6
C2 C3 H3B 110.6
H3A C3 H3B 108.8
C5 C4 C9 120.24(12)
C5 C4 C3 129.02(13)
C9 C4 C3 110.73(11)
C6 C5 C4 119.56(13)
C6 C5 H5 120.2
C4 C5 H5 120.2
C5 C6 C7 120.15(13)
C5 C6 H6 119.9
C7 C6 H6 119.9
C8 C7 C6 120.80(13)
C8 C7 H7 119.6
C6 C7 H7 119.6
C7 C8 C9 119.27(13)
C7 C8 H8 120.4
C9 C8 H8 120.4
C8 C9 C4 119.97(12)
C8 C9 C1 129.51(12)
C4 C9 C1 110.51(11)
C19 C11 C12 106.19(11)
C19 C11 C1 116.32(11)
C12 C11 C1 59.21(9)
C19 C11 H11 119.8
C12 C11 H11 119.8
C1 C11 H11 119.8
C1 C12 C11 61.06(9)
C1 C12 C13 117.94(11)
C11 C12 C13 107.72(11)
C1 C12 H12 118.7
C11 C12 H12 118.7
C13 C12 H12 118.7
C14 C13 C12 104.59(11)
C14 C13 H13A 110.8
C12 C13 H13A 110.8
C14 C13 H13B 110.8
C12 C13 H13B 110.8
H13A C13 H13B 108.9
C15 C14 C19 120.48(12)
C15 C14 C13 128.71(13)
C19 C14 C13 110.79(12)
C16 C15 C14 118.94(13)
C16 C15 H15 120.5
C14 C15 H15 120.5
C17 C16 C15 120.76(13)
C17 C16 H16 119.6
C15 C16 H16 119.6
C16 C17 C18 120.64(14)
C16 C17 H17 119.7
C18 C17 H17 119.7
C19 C18 C17 119.11(14)
C19 C18 H18 120.4
C17 C18 H18 120.4
C18 C19 C14 120.02(13)
C18 C19 C11 129.41(13)
C14 C19 C11 110.54(11)

loop_
_geom_bond_atom_site_label_1
_geom_bond_atom_site_label_2
_geom_bond_site_symmetry_2
_geom_bond_distance
_geom_bond_publ_flag
C1 C9 . 1.4863(17) ?
C1 C12 . 1.5040(18) ?
C1 C2 . 1.5176(18) ?
C1 C11 . 1.5321(19) ?
C2 C3 . 1.515(2) ?
C2 H2A . .970 ?
C2 H2B . .970 ?
C3 C4 . 1.4985(19) ?
C3 H3A . .970 ?
C3 H3B . .970 ?
C4 C5 . 1.3830(18) ?
C4 C9 . 1.3871(18) ?
C5 C6 . 1.3779(19) ?
C5 H5 . .930 ?
C6 C7 . 1.379(2) ?
C6 H6 . .930 ?
C7 C8 . 1.3768(19) ?
C7 H7 . .930 ?
C8 C9 . 1.3869(18) ?
C8 H8 . .930 ?
C11 C19 . 1.4798(19) ?
C11 C12 . 1.5119(19) ?
C11 H11 . .980 ?
C12 C13 . 1.5148(18) ?
C12 H12 . .980 ?
C13 C14 . 1.5103(18) ?
C13 H13A . .970 ?
C13 H13B . .970 ?
C14 C15 . 1.3840(18) ?
C14 C19 . 1.3872(18) ?
C15 C16 . 1.3818(19) ?
C15 H15 . .930 ?
C16 C17 . 1.368(2) ?
C16 H16 . .930 ?
C17 C18 . 1.386(2) ?
C17 H17 . .930 ?
C18 C19 . 1.3835(19) ?
C18 H18 . .930 ?

loop_
_geom_torsion_atom_site_label_1
_geom_torsion_atom_site_label_2
_geom_torsion_atom_site_label_3
_geom_torsion_atom_site_label_4
_geom_torsion
C9 C1 C2 C3 3.82(17)
C12 C1 C2 C3 149.71(13)
C11 C1 C2 C3 -137.37(14)
C1 C2 C3 C4 -3.31(18)
C2 C3 C4 C5 -178.70(14)
C2 C3 C4 C9 1.57(18)
C9 C4 C5 C6 -.4(2)
C3 C4 C5 C6 179.87(14)
C4 C5 C6 C7 -.4(2)
C5 C6 C7 C8 .6(2)
C6 C7 C8 C9 -.1(2)
C7 C8 C9 C4 -.8(2)
C7 C8 C9 C1 179.10(13)
C5 C4 C9 C8 1.0(2)
C3 C4 C9 C8 -179.23(13)
C5 C4 C9 C1 -178.88(12)
C3 C4 C9 C1 .88(16)
C12 C1 C9 C8 30.2(2)
C2 C1 C9 C8 177.17(14)
C11 C1 C9 C8 -39.7(2)
C12 C1 C9 C4 -149.92(12)
C2 C1 C9 C4 -2.96(15)
C11 C1 C9 C4 140.15(12)
C9 C1 C11 C19 -155.23(11)
C12 C1 C11 C19 93.87(12)
C2 C1 C11 C19 -18.57(19)
C9 C1 C11 C12 110.90(13)
C2 C1 C11 C12 -112.44(15)
C9 C1 C12 C11 -107.36(13)
C2 C1 C12 C11 111.50(14)
C9 C1 C12 C13 156.89(12)
C2 C1 C12 C13 15.74(19)
C11 C1 C12 C13 -95.76(13)
C19 C11 C12 C1 -111.37(11)
C19 C11 C12 C13 1.30(14)
C1 C11 C12 C13 112.67(12)
C1 C12 C13 C14 62.88(16)
C11 C12 C13 C14 -3.19(15)
C12 C13 C14 C15 -177.13(13)
C12 C13 C14 C19 4.15(16)
C19 C14 C15 C16 1.9(2)
C13 C14 C15 C16 -176.67(14)
C14 C15 C16 C17 -1.6(2)
C15 C16 C17 C18 .0(2)
C16 C17 C18 C19 1.3(2)
C17 C18 C19 C14 -1.0(2)
C17 C18 C19 C11 -178.91(13)
C15 C14 C19 C18 -.7(2)
C13 C14 C19 C18 178.19(12)
C15 C14 C19 C11 177.66(11)
C13 C14 C19 C11 -3.50(15)
C12 C11 C19 C18 179.44(14)
C1 C11 C19 C18 116.25(16)
C12 C11 C19 C14 1.33(14)
C1 C11 C19 C14 -61.87(15)
